data_4073086
loop_
_publ_author_name
'Field, Leslie D.'
'Messerle, Barbara A.'
'Vuong, Khuong Q.'
'Turner, Peter'
'Failes, Tim'

_publ_section_title
;
 Rhodium(I) and Iridium(I) Complexes with Bidentate
 Phosphine&#x2212;Pyrazolyl Ligands:&#x00A0; Highly Efficient Catalysts
 for the Hydroamination Reaction
;
_journal_issue 8
_journal_name_full Organometallics
_journal_page_first 2058
_journal_paper_doi 10.1021/om070057v
_journal_volume 26
_journal_year 2007
_chemical_formula_sum 'C24 H29 Cl Ir N2 O P'
_chemical_formula_weight 620.11
_chemical_name_systematic
; 
 ? 
;
_space_group_IT_number 2
_symmetry_cell_setting triclinic
_symmetry_Int_Tables_number 2
_symmetry_space_group_name_Hall '-P 1'
_symmetry_space_group_name_H-M 'P -1'
_atom_sites_solution_hydrogens geom
_atom_sites_solution_primary direct
_atom_sites_solution_secondary difmap
_audit_creation_method SHELXL-97
_cell_angle_alpha 113.091(4)
_cell_angle_beta 90.348(4)
_cell_angle_gamma 91.196(4)
_cell_formula_units_Z 2
_cell_length_a 8.553(2)
_cell_length_b 12.153(3)
_cell_length_c 12.481(4)
_cell_measurement_reflns_used 974
_cell_measurement_temperature 150(2)
_cell_measurement_theta_max 27.9830
_cell_measurement_theta_min 2.3820
_cell_volume 1193.0(6)
_computing_cell_refinement 'SAINT (Bruker,1995)'
_computing_data_collection 'SMART (Bruker,1995)'
_computing_data_reduction 'SAINT and XPREP (Bruker 1995)'
_computing_molecular_graphics
;
  xtal 3.6 (Hall,du Boulay, D.J. & Olthof-Hazekamp, R. 1999)
  ORTEPII  (Johnson,C.K., 1976). 
  WinGX (Farrugia, 1999)
;
_computing_structure_refinement 'SHELXL-97 (Sheldrick, 1997)'
_computing_structure_solution 'SIR97 (Altomare, et. al. 1997)'
_diffrn_ambient_temperature 150(2)
_diffrn_crystal_treatment
;
attached with Exxon Paratone N, to a short length 
of fibre supported on a thin piece of copper wire 
inserted in a copper mounting pin.  The crystal was 
quenched in a cold nitrogen gas stream from an 
Oxford Cryosystems Cryostream. 
;
_diffrn_measured_fraction_theta_full 0.999
_diffrn_measured_fraction_theta_max 0.942
_diffrn_measurement_device_type 'Bruker CCD-1000 area detector'
_diffrn_measurement_method '0.30\% \w scans'
_diffrn_radiation_monochromator graphite
_diffrn_radiation_source 'sealed tube'
_diffrn_radiation_type Mo-K\a
_diffrn_radiation_wavelength 0.71073
_diffrn_reflns_av_R_equivalents 0.0403
_diffrn_reflns_av_sigmaI/netI 0.0313
_diffrn_reflns_limit_h_max 11
_diffrn_reflns_limit_h_min -11
_diffrn_reflns_limit_k_max 15
_diffrn_reflns_limit_k_min -15
_diffrn_reflns_limit_l_max 16
_diffrn_reflns_limit_l_min -16
_diffrn_reflns_number 12012
_diffrn_reflns_theta_full 25.00
_diffrn_reflns_theta_max 28.31
_diffrn_reflns_theta_min 1.77
_diffrn_standards_decay_% 0.0
_diffrn_standards_number 239
_exptl_absorpt_coefficient_mu 5.793
_exptl_absorpt_correction_T_max 0.442
_exptl_absorpt_correction_T_min 0.226
_exptl_absorpt_correction_type gaussian
_exptl_absorpt_process_details
;
  Gaussian (Coppens et al., 1965) 
  XPREP  (Bruker, 1995)
;
_exptl_crystal_colour yellow
_exptl_crystal_density_diffrn 1.726
_exptl_crystal_density_method 'not measured'
_exptl_crystal_description prismatic
_exptl_crystal_F_000 608
_exptl_crystal_size_max 0.284
_exptl_crystal_size_mid 0.264
_exptl_crystal_size_min 0.167
_refine_diff_density_max 1.116
_refine_diff_density_min -0.975
_refine_diff_density_rms 0.096
_refine_ls_extinction_method none
_refine_ls_goodness_of_fit_ref 1.245
_refine_ls_hydrogen_treatment constr
_refine_ls_matrix_type full
_refine_ls_number_parameters 275
_refine_ls_number_reflns 5604
_refine_ls_number_restraints 0
_refine_ls_restrained_S_all 1.245
_refine_ls_R_factor_all 0.0174
_refine_ls_R_factor_gt 0.0169
_refine_ls_shift/su_max 0.003
_refine_ls_shift/su_mean 0.000
_refine_ls_structure_factor_coef Fsqd
_refine_ls_weighting_details 'calc w=1/[\s^2^(Fo^2^)+(0.02P)^2^] where P=(Fo^2^+2Fc^2^)/3'
_refine_ls_weighting_scheme calc
_refine_ls_wR_factor_gt 0.0446
_refine_ls_wR_factor_ref 0.0448
_reflns_number_gt 5450
_reflns_number_total 5604
_reflns_threshold_expression >2sigma(I)
_cod_data_source_file om070057vsi20070118_104127.cif
_cod_data_source_block bam27
_cod_depositor_comments
;
The following automatic conversions were performed:
'_atom_site_symetry_multiplicity' tag replaced with
'_atom_site_symmetry_multiplicity'.

Automatic conversion script
Id: cif_correct_tags 1440 2010-10-19 06:21:57Z saulius 
;
_cod_original_sg_symbol_H-M 'P -1       '
_cod_database_code 4073086

loop_
_symmetry_equiv_pos_as_xyz
'x, y, z'
'-x, -y, -z'

loop_
_atom_site_label
_atom_site_type_symbol
_atom_site_fract_x
_atom_site_fract_y
_atom_site_fract_z
_atom_site_U_iso_or_equiv
_atom_site_adp_type
_atom_site_occupancy
_atom_site_symmetry_multiplicity
_atom_site_calc_flag
_atom_site_refinement_flags
Ir1 Ir -0.028615(7) 0.503729(6) 0.295411(5) 0.01673(4) Uani 1 1 d .
Cl1 Cl -0.26954(6) 0.38997(5) 0.25552(4) 0.02289(10) Uani 1 1 d .
P1 P 0.19806(6) 0.60398(5) 0.34753(4) 0.01795(10) Uani 1 1 d .
O1 O -0.1964(2) 0.73259(17) 0.37333(16) 0.0369(4) Uani 1 1 d .
N1 N 0.0998(2) 0.34597(17) 0.23131(15) 0.0201(3) Uani 1 1 d .
N2 N 0.2202(2) 0.32250(16) 0.29260(14) 0.0198(3) Uani 1 1 d .
C1 C -0.1323(2) 0.6426(2) 0.34380(19) 0.0225(4) Uani 1 1 d .
C2 C 0.1026(2) 0.25751(19) 0.12351(17) 0.0202(4) Uani 1 1 d .
C3 C 0.2216(2) 0.1794(2) 0.11770(18) 0.0235(4) Uani 1 1 d .
H3 H 0.2473 0.1098 0.0520 0.028 Uiso 1 1 calc R
C4 C 0.2956(2) 0.22237(19) 0.22561(18) 0.0211(4) Uani 1 1 d .
C5 C 0.2598(2) 0.4098(2) 0.40973(17) 0.0218(4) Uani 1 1 d .
H5A H 0.3340 0.3739 0.4473 0.026 Uiso 1 1 calc R
H5B H 0.1639 0.4293 0.4569 0.026 Uiso 1 1 calc R
C6 C 0.3333(2) 0.5251(2) 0.40800(19) 0.0233(4) Uani 1 1 d .
H6A H 0.4290 0.5055 0.3606 0.028 Uiso 1 1 calc R
H6B H 0.3643 0.5790 0.4884 0.028 Uiso 1 1 calc R
C7 C -0.0083(2) 0.2553(2) 0.02826(18) 0.0229(4) Uani 1 1 d .
H7 H -0.0753 0.3272 0.0599 0.027 Uiso 1 1 calc R
C8 C 0.0841(3) 0.2617(2) -0.07368(19) 0.0315(5) Uani 1 1 d .
H8A H 0.1440 0.3375 -0.0477 0.047 Uiso 1 1 calc R
H8B H 0.0116 0.2568 -0.1366 0.047 Uiso 1 1 calc R
H8C H 0.1559 0.1949 -0.1022 0.047 Uiso 1 1 calc R
C9 C -0.1141(3) 0.1434(3) -0.0114(2) 0.0344(6) Uani 1 1 d .
H9A H -0.0501 0.0721 -0.0423 0.052 Uiso 1 1 calc R
H9B H -0.1864 0.1440 -0.0724 0.052 Uiso 1 1 calc R
H9C H -0.1739 0.1422 0.0549 0.052 Uiso 1 1 calc R
C10 C 0.4294(2) 0.1726(2) 0.27014(19) 0.0250(4) Uani 1 1 d .
H10 H 0.5015 0.2404 0.3172 0.030 Uiso 1 1 calc R
C11 C 0.5205(3) 0.0854(3) 0.1673(2) 0.0351(6) Uani 1 1 d .
H11A H 0.4516 0.0178 0.1206 0.053 Uiso 1 1 calc R
H11B H 0.6097 0.0558 0.1969 0.053 Uiso 1 1 calc R
H11C H 0.5582 0.1268 0.1187 0.053 Uiso 1 1 calc R
C12 C 0.3715(3) 0.1102(3) 0.3479(2) 0.0395(6) Uani 1 1 d .
H12A H 0.3141 0.1669 0.4133 0.059 Uiso 1 1 calc R
H12B H 0.4612 0.0813 0.3777 0.059 Uiso 1 1 calc R
H12C H 0.3022 0.0424 0.3026 0.059 Uiso 1 1 calc R
C13 C 0.3094(2) 0.6288(2) 0.23568(18) 0.0239(4) Uani 1 1 d .
C14 C 0.2521(3) 0.5841(2) 0.12131(19) 0.0290(5) Uani 1 1 d .
H14 H 0.1554 0.5404 0.1023 0.035 Uiso 1 1 calc R
C15 C 0.3366(3) 0.6035(3) 0.0347(2) 0.0379(6) Uani 1 1 d .
H15 H 0.2989 0.5710 -0.0436 0.046 Uiso 1 1 calc R
C16 C 0.4743(3) 0.6695(3) 0.0624(2) 0.0446(7) Uani 1 1 d .
H16 H 0.5297 0.6847 0.0037 0.053 Uiso 1 1 calc R
C17 C 0.5330(3) 0.7142(3) 0.1761(3) 0.0502(8) Uani 1 1 d .
H17 H 0.6283 0.7597 0.1950 0.060 Uiso 1 1 calc R
C18 C 0.4522(3) 0.6923(3) 0.2617(2) 0.0384(6) Uani 1 1 d .
H18 H 0.4941 0.7206 0.3387 0.046 Uiso 1 1 calc R
C19 C 0.1818(2) 0.75231(19) 0.46341(17) 0.0205(4) Uani 1 1 d .
C20 C 0.2051(3) 0.8574(2) 0.4459(2) 0.0327(5) Uani 1 1 d .
H20 H 0.2407 0.8541 0.3728 0.039 Uiso 1 1 calc R
C21 C 0.1766(4) 0.9669(2) 0.5343(2) 0.0447(7) Uani 1 1 d .
H21 H 0.1924 1.0385 0.5217 0.054 Uiso 1 1 calc R
C22 C 0.1251(4) 0.9723(3) 0.6414(2) 0.0412(6) Uani 1 1 d .
H22 H 0.1065 1.0477 0.7022 0.049 Uiso 1 1 calc R
C23 C 0.1009(3) 0.8687(2) 0.6600(2) 0.0338(5) Uani 1 1 d .
H23 H 0.0647 0.8726 0.7332 0.041 Uiso 1 1 calc R
C24 C 0.1297(3) 0.7584(2) 0.57096(18) 0.0262(4) Uani 1 1 d .
H24 H 0.1137 0.6869 0.5838 0.031 Uiso 1 1 calc R

loop_
_atom_site_aniso_label
_atom_site_aniso_U_11
_atom_site_aniso_U_22
_atom_site_aniso_U_33
_atom_site_aniso_U_23
_atom_site_aniso_U_13
_atom_site_aniso_U_12
Ir1 0.01639(5) 0.01794(5) 0.01427(5) 0.00460(3) -0.00033(3) 0.00032(3)
Cl1 0.0191(2) 0.0274(3) 0.0218(2) 0.0095(2) 0.00032(18) -0.00387(19)
P1 0.0171(2) 0.0189(3) 0.0165(2) 0.0054(2) -0.00076(18) 0.00006(19)
O1 0.0313(9) 0.0267(10) 0.0437(10) 0.0039(8) -0.0042(8) 0.0086(7)
N1 0.0192(8) 0.0214(9) 0.0180(8) 0.0060(7) -0.0014(6) -0.0013(7)
N2 0.0218(8) 0.0184(9) 0.0171(8) 0.0047(7) -0.0025(6) 0.0000(6)
C1 0.0183(9) 0.0229(11) 0.0238(10) 0.0064(8) -0.0021(8) -0.0004(8)
C2 0.0203(9) 0.0190(10) 0.0173(9) 0.0030(8) 0.0008(7) -0.0032(7)
C3 0.0227(9) 0.0197(11) 0.0223(10) 0.0021(8) 0.0006(8) 0.0009(8)
C4 0.0193(9) 0.0192(10) 0.0238(10) 0.0073(8) 0.0011(7) -0.0017(7)
C5 0.0266(10) 0.0221(11) 0.0156(9) 0.0061(8) -0.0023(7) 0.0037(8)
C6 0.0227(10) 0.0219(11) 0.0233(10) 0.0066(8) -0.0068(8) -0.0001(8)
C7 0.0215(9) 0.0230(11) 0.0193(9) 0.0032(8) -0.0016(7) 0.0008(8)
C8 0.0334(12) 0.0362(14) 0.0221(10) 0.0084(10) 0.0021(9) 0.0007(10)
C9 0.0285(12) 0.0356(14) 0.0346(13) 0.0095(11) -0.0101(10) -0.0091(10)
C10 0.0221(10) 0.0244(11) 0.0272(10) 0.0085(9) -0.0012(8) 0.0032(8)
C11 0.0252(11) 0.0394(15) 0.0353(12) 0.0084(11) 0.0017(9) 0.0110(10)
C12 0.0422(14) 0.0411(16) 0.0452(15) 0.0271(13) 0.0060(12) 0.0103(12)
C13 0.0228(10) 0.0312(12) 0.0192(9) 0.0112(9) 0.0036(8) 0.0039(8)
C14 0.0282(11) 0.0363(14) 0.0228(10) 0.0114(10) 0.0005(8) 0.0073(9)
C15 0.0409(14) 0.0535(18) 0.0264(11) 0.0224(12) 0.0074(10) 0.0178(12)
C16 0.0387(14) 0.067(2) 0.0421(14) 0.0356(15) 0.0187(12) 0.0150(14)
C17 0.0318(13) 0.077(2) 0.0504(17) 0.0341(17) 0.0095(12) -0.0062(14)
C18 0.0270(11) 0.0576(19) 0.0312(12) 0.0182(12) 0.0020(9) -0.0071(11)
C19 0.0199(9) 0.0197(10) 0.0191(9) 0.0049(8) -0.0042(7) -0.0007(7)
C20 0.0454(14) 0.0245(13) 0.0279(11) 0.0103(10) 0.0031(10) -0.0018(10)
C21 0.0684(19) 0.0194(13) 0.0430(15) 0.0090(11) 0.0001(14) -0.0016(12)
C22 0.0511(16) 0.0274(14) 0.0319(12) -0.0027(11) -0.0059(11) 0.0053(11)
C23 0.0373(13) 0.0365(15) 0.0185(10) 0.0007(10) 0.0004(9) 0.0045(10)
C24 0.0300(11) 0.0254(12) 0.0215(10) 0.0075(9) -0.0012(8) 0.0001(9)

loop_
_atom_type_symbol
_atom_type_description
_atom_type_scat_dispersion_real
_atom_type_scat_dispersion_imag
_atom_type_scat_source
C C 0.0033 0.0016 'International Tables Vol C Tables 4.2.6.8 and 6.1.1.4'
H H 0.0000 0.0000 'International Tables Vol C Tables 4.2.6.8 and 6.1.1.4'
Cl Cl 0.1484 0.1585 'International Tables Vol C Tables 4.2.6.8 and 6.1.1.4'
Ir Ir -1.4442 7.9887 'International Tables Vol C Tables 4.2.6.8 and 6.1.1.4'
N N 0.0061 0.0033 'International Tables Vol C Tables 4.2.6.8 and 6.1.1.4'
O O 0.0106 0.0060 'International Tables Vol C Tables 4.2.6.8 and 6.1.1.4'
P P 0.1023 0.0942 'International Tables Vol C Tables 4.2.6.8 and 6.1.1.4'

loop_
_geom_angle_atom_site_label_1
_geom_angle_atom_site_label_2
_geom_angle_atom_site_label_3
_geom_angle
C1 Ir1 N1 176.20(8)
C1 Ir1 P1 90.56(7)
N1 Ir1 P1 87.56(5)
C1 Ir1 Cl1 91.29(7)
N1 Ir1 Cl1 90.90(6)
P1 Ir1 Cl1 174.234(17)
C13 P1 C19 104.66(11)
C13 P1 C6 104.47(10)
C19 P1 C6 104.45(10)
C13 P1 Ir1 117.74(8)
C19 P1 Ir1 113.73(7)
C6 P1 Ir1 110.58(8)
C2 N1 N2 105.34(17)
C2 N1 Ir1 130.55(14)
N2 N1 Ir1 123.49(13)
C4 N2 N1 111.19(16)
C4 N2 C5 129.40(17)
N1 N2 C5 119.03(17)
O1 C1 Ir1 178.4(2)
N1 C2 C3 109.99(18)
N1 C2 C7 121.30(19)
C3 C2 C7 128.66(19)
C4 C3 C2 106.98(18)
C4 C3 H3 126.5
C2 C3 H3 126.5
N2 C4 C3 106.49(18)
N2 C4 C10 123.17(18)
C3 C4 C10 130.3(2)
N2 C5 C6 112.13(17)
N2 C5 H5A 109.2
C6 C5 H5A 109.2
N2 C5 H5B 109.2
C6 C5 H5B 109.2
H5A C5 H5B 107.9
C5 C6 P1 112.38(14)
C5 C6 H6A 109.1
P1 C6 H6A 109.1
C5 C6 H6B 109.1
P1 C6 H6B 109.1
H6A C6 H6B 107.9
C2 C7 C9 110.54(19)
C2 C7 C8 109.90(18)
C9 C7 C8 110.96(19)
C2 C7 H7 108.5
C9 C7 H7 108.5
C8 C7 H7 108.5
C7 C8 H8A 109.5
C7 C8 H8B 109.5
H8A C8 H8B 109.5
C7 C8 H8C 109.5
H8A C8 H8C 109.5
H8B C8 H8C 109.5
C7 C9 H9A 109.5
C7 C9 H9B 109.5
H9A C9 H9B 109.5
C7 C9 H9C 109.5
H9A C9 H9C 109.5
H9B C9 H9C 109.5
C4 C10 C12 111.28(19)
C4 C10 C11 109.90(18)
C12 C10 C11 110.3(2)
C4 C10 H10 108.4
C12 C10 H10 108.4
C11 C10 H10 108.4
C10 C11 H11A 109.5
C10 C11 H11B 109.5
H11A C11 H11B 109.5
C10 C11 H11C 109.5
H11A C11 H11C 109.5
H11B C11 H11C 109.5
C10 C12 H12A 109.5
C10 C12 H12B 109.5
H12A C12 H12B 109.5
C10 C12 H12C 109.5
H12A C12 H12C 109.5
H12B C12 H12C 109.5
C14 C13 C18 119.1(2)
C14 C13 P1 119.69(18)
C18 C13 P1 121.23(17)
C13 C14 C15 120.1(2)
C13 C14 H14 120.0
C15 C14 H14 120.0
C16 C15 C14 120.2(2)
C16 C15 H15 119.9
C14 C15 H15 119.9
C15 C16 C17 120.3(2)
C15 C16 H16 119.9
C17 C16 H16 119.9
C18 C17 C16 119.9(3)
C18 C17 H17 120.1
C16 C17 H17 120.1
C17 C18 C13 120.5(2)
C17 C18 H18 119.7
C13 C18 H18 119.7
C20 C19 C24 119.2(2)
C20 C19 P1 123.11(17)
C24 C19 P1 117.38(17)
C21 C20 C19 120.4(2)
C21 C20 H20 119.8
C19 C20 H20 119.8
C20 C21 C22 120.0(3)
C20 C21 H21 120.0
C22 C21 H21 120.0
C23 C22 C21 120.3(2)
C23 C22 H22 119.9
C21 C22 H22 119.9
C22 C23 C24 119.7(2)
C22 C23 H23 120.2
C24 C23 H23 120.2
C19 C24 C23 120.4(2)
C19 C24 H24 119.8
C23 C24 H24 119.8

loop_
_geom_bond_atom_site_label_1
_geom_bond_atom_site_label_2
_geom_bond_distance
Ir1 C1 1.808(2)
Ir1 N1 2.1018(19)
Ir1 P1 2.2206(7)
Ir1 Cl1 2.3947(7)
P1 C13 1.811(2)
P1 C19 1.824(2)
P1 C6 1.852(2)
O1 C1 1.159(3)
N1 C2 1.354(3)
N1 N2 1.379(2)
N2 C4 1.355(3)
N2 C5 1.463(3)
C2 C3 1.389(3)
C2 C7 1.508(3)
C3 C4 1.383(3)
C3 H3 0.9500
C4 C10 1.506(3)
C5 C6 1.532(3)
C5 H5A 0.9900
C5 H5B 0.9900
C6 H6A 0.9900
C6 H6B 0.9900
C7 C9 1.527(3)
C7 C8 1.528(3)
C7 H7 1.0000
C8 H8A 0.9800
C8 H8B 0.9800
C8 H8C 0.9800
C9 H9A 0.9800
C9 H9B 0.9800
C9 H9C 0.9800
C10 C12 1.526(3)
C10 C11 1.536(3)
C10 H10 1.0000
C11 H11A 0.9800
C11 H11B 0.9800
C11 H11C 0.9800
C12 H12A 0.9800
C12 H12B 0.9800
C12 H12C 0.9800
C13 C14 1.395(3)
C13 C18 1.397(4)
C14 C15 1.396(3)
C14 H14 0.9500
C15 C16 1.374(4)
C15 H15 0.9500
C16 C17 1.392(4)
C16 H16 0.9500
C17 C18 1.383(4)
C17 H17 0.9500
C18 H18 0.9500
C19 C20 1.388(3)
C19 C24 1.392(3)
C20 C21 1.383(4)
C20 H20 0.9500
C21 C22 1.388(4)
C21 H21 0.9500
C22 C23 1.378(4)
C22 H22 0.9500
C23 C24 1.394(3)
C23 H23 0.9500
C24 H24 0.9500

loop_
_geom_torsion_atom_site_label_1
_geom_torsion_atom_site_label_2
_geom_torsion_atom_site_label_3
_geom_torsion_atom_site_label_4
_geom_torsion
C1 Ir1 P1 C13 -96.93(11)
N1 Ir1 P1 C13 79.76(10)
Cl1 Ir1 P1 C13 154.41(17)
C1 Ir1 P1 C19 25.99(10)
N1 Ir1 P1 C19 -157.32(9)
Cl1 Ir1 P1 C19 -82.67(19)
C1 Ir1 P1 C6 143.13(10)
N1 Ir1 P1 C6 -40.18(9)
Cl1 Ir1 P1 C6 34.47(19)
C1 Ir1 N1 C2 -62.6(11)
P1 Ir1 N1 C2 -123.06(19)
Cl1 Ir1 N1 C2 62.51(19)
C1 Ir1 N1 N2 107.0(11)
P1 Ir1 N1 N2 46.54(15)
Cl1 Ir1 N1 N2 -127.90(16)
C2 N1 N2 C4 -0.3(2)
Ir1 N1 N2 C4 -172.08(14)
C2 N1 N2 C5 173.34(18)
Ir1 N1 N2 C5 1.5(3)
N1 Ir1 C1 O1 -11(8)
P1 Ir1 C1 O1 49(7)
Cl1 Ir1 C1 O1 -137(7)
N2 N1 C2 C3 0.6(2)
Ir1 N1 C2 C3 171.59(15)
N2 N1 C2 C7 -177.12(18)
Ir1 N1 C2 C7 -6.1(3)
N1 C2 C3 C4 -0.7(3)
C7 C2 C3 C4 176.8(2)
N1 N2 C4 C3 -0.1(2)
C5 N2 C4 C3 -172.9(2)
N1 N2 C4 C10 -178.19(19)
C5 N2 C4 C10 9.0(3)
C2 C3 C4 N2 0.5(2)
C2 C3 C4 C10 178.3(2)
C4 N2 C5 C6 103.1(2)
N1 N2 C5 C6 -69.2(2)
N2 C5 C6 P1 62.5(2)
C13 P1 C6 C5 -128.03(16)
C19 P1 C6 C5 122.31(15)
Ir1 P1 C6 C5 -0.42(17)
N1 C2 C7 C9 -118.0(2)
C3 C2 C7 C9 64.8(3)
N1 C2 C7 C8 119.2(2)
C3 C2 C7 C8 -58.0(3)
N2 C4 C10 C12 75.2(3)
C3 C4 C10 C12 -102.4(3)
N2 C4 C10 C11 -162.4(2)
C3 C4 C10 C11 20.1(3)
C19 P1 C13 C14 -128.10(19)
C6 P1 C13 C14 122.39(19)
Ir1 P1 C13 C14 -0.7(2)
C19 P1 C13 C18 51.8(2)
C6 P1 C13 C18 -57.7(2)
Ir1 P1 C13 C18 179.24(19)
C18 C13 C14 C15 -0.3(4)
P1 C13 C14 C15 179.59(19)
C13 C14 C15 C16 -1.8(4)
C14 C15 C16 C17 2.1(4)
C15 C16 C17 C18 -0.1(5)
C16 C17 C18 C13 -2.1(5)
C14 C13 C18 C17 2.3(4)
P1 C13 C18 C17 -177.6(2)
C13 P1 C19 C20 18.9(2)
C6 P1 C19 C20 128.4(2)
Ir1 P1 C19 C20 -110.96(19)
C13 P1 C19 C24 -167.14(16)
C6 P1 C19 C24 -57.61(19)
Ir1 P1 C19 C24 63.03(17)
C24 C19 C20 C21 -0.1(4)
P1 C19 C20 C21 173.8(2)
C19 C20 C21 C22 0.3(4)
C20 C21 C22 C23 -0.5(5)
C21 C22 C23 C24 0.6(4)
C20 C19 C24 C23 0.1(3)
P1 C19 C24 C23 -174.11(18)
C22 C23 C24 C19 -0.4(4)
